data_7022437
loop_
_publ_author_name
'Jolleys, Andrew'
'Levason, William'
'Reid, Gillian'

_publ_section_title
;
 Thioether coordination to divalent selenium halide acceptors--synthesis,
 properties and structures.
;
_journal_issue 8
_journal_name_full 'Dalton transactions (Cambridge, England : 2003)'
_journal_page_first 2963
_journal_page_last 2972
_journal_paper_doi 10.1039/c2dt32665e
_journal_volume 42
_journal_year 2013
_chemical_formula_moiety 'C8 H16 Br2 S2 Se'
_chemical_formula_sum 'C8 H16 Br2 S2 Se'
_chemical_formula_weight 415.11
_chemical_name_systematic
;
trans-dibromobis(tetrahydrothiophene)selenium(II)
;
_space_group_IT_number 15
_space_group_name_Hall '-C 2yc'
_symmetry_cell_setting monoclinic
_symmetry_space_group_name_Hall '-C 2yc'
_symmetry_space_group_name_H-M 'C 1 2/c 1'
_atom_sites_solution_hydrogens geom
_atom_sites_solution_primary direct
_atom_sites_solution_secondary difmap
_audit_creation_date 2012-09-15
_audit_creation_method 'SHELXL-97 + hand edit'
_cell_angle_alpha 90.00
_cell_angle_beta 112.966(8)
_cell_angle_gamma 90.00
_cell_formula_units_Z 4
_cell_length_a 15.903(7)
_cell_length_b 9.336(4)
_cell_length_c 9.397(4)
_cell_measurement_reflns_used 5390
_cell_measurement_temperature 100(2)
_cell_measurement_theta_max 27.5
_cell_measurement_theta_min 3.1
_cell_volume 1284.6(10)
_computing_cell_refinement 'CrystalClear-SM Expert 2.0 r7 (Rigaku, 2011)'
_computing_data_collection 'CrystalClear-SM Expert 2.0 r7 (Rigaku, 2011)'
_computing_data_reduction 'CrystalClear-SM Expert 2.0 r7 (Rigaku, 2011)'
_computing_structure_refinement 'SHELXL-97 (Sheldrick, 2008)'
_computing_structure_solution 'SHELXS-97 (Sheldrick, 1997)'
_diffrn_ambient_temperature 100(2)
_diffrn_detector 'CCD plate'
_diffrn_detector_type 'Rigaku HG Saturn724+ (2x2 bin mode)'
_diffrn_measured_fraction_theta_full 0.991
_diffrn_measured_fraction_theta_max 0.991
_diffrn_measurement_device 'Four-circle \k diffractometer'
_diffrn_measurement_device_type 'Rigaku AFC12 '
_diffrn_measurement_method 'Profile data from \w-scans'
_diffrn_radiation_collimation 'Confocal mirrors, VHF VariMax '
_diffrn_radiation_type MoK\a
_diffrn_radiation_wavelength 0.71073
_diffrn_reflns_av_R_equivalents 0.0344
_diffrn_reflns_av_sigmaI/netI 0.0320
_diffrn_reflns_limit_h_max 20
_diffrn_reflns_limit_h_min -20
_diffrn_reflns_limit_k_max 12
_diffrn_reflns_limit_k_min -9
_diffrn_reflns_limit_l_max 11
_diffrn_reflns_limit_l_min -12
_diffrn_reflns_number 5715
_diffrn_reflns_theta_full 27.46
_diffrn_reflns_theta_max 27.46
_diffrn_reflns_theta_min 3.11
_diffrn_source 'Rotating anode X-ray tube'
_diffrn_source_type 'Rigaku FR-E+ Superbright'
_diffrn_standards_number 0
_exptl_absorpt_coefficient_mu 9.428
_exptl_absorpt_correction_T_max 1.000
_exptl_absorpt_correction_T_min 0.433
_exptl_absorpt_correction_type multi-scan
_exptl_absorpt_process_details
;Jacobson, R.A. (1998). REQAB. Private communication to the
Rigaku Corporation, Tokyo, Japan.
;
_exptl_crystal_colour yellow
_exptl_crystal_density_diffrn 2.147
_exptl_crystal_density_method 'not measured'
_exptl_crystal_description block
_exptl_crystal_F_000 800
_exptl_crystal_size_max 0.10
_exptl_crystal_size_mid 0.04
_exptl_crystal_size_min 0.02
_refine_diff_density_max 1.868
_refine_diff_density_min -0.678
_refine_diff_density_rms 0.178
_refine_ls_extinction_method none
_refine_ls_goodness_of_fit_ref 1.142
_refine_ls_hydrogen_treatment constr
_refine_ls_matrix_type full
_refine_ls_number_parameters 61
_refine_ls_number_reflns 1451
_refine_ls_number_restraints 0
_refine_ls_restrained_S_all 1.142
_refine_ls_R_factor_all 0.0363
_refine_ls_R_factor_gt 0.0351
_refine_ls_shift/su_max 0.000
_refine_ls_shift/su_mean 0.000
_refine_ls_structure_factor_coef Fsqd
_refine_ls_weighting_details 'w=1/[\s^2^(Fo^2^)+(0.0000P)^2^+33.3311P] where P=(Fo^2^+2Fc^2^)/3'
_refine_ls_weighting_scheme calc
_refine_ls_wR_factor_gt 0.0956
_refine_ls_wR_factor_ref 0.0961
_reflns_number_gt 1392
_reflns_number_total 1451
_reflns_threshold_expression I>2\s(I)
_cod_data_source_file c2dt32665e.txt
_cod_data_source_block 12aj006rai
_cod_original_cell_volume 1284.5(9)
_cod_original_sg_symbol_H-M 'C 2/c'
_cod_database_code 7022437

loop_
_symmetry_equiv_pos_as_xyz
'x, y, z'
'-x, y, -z+1/2'
'x+1/2, y+1/2, z'
'-x+1/2, y+1/2, -z+1/2'
'-x, -y, -z'
'x, -y, z-1/2'
'-x+1/2, -y+1/2, -z'
'x+1/2, -y+1/2, z-1/2'

loop_
_atom_site_label
_atom_site_type_symbol
_atom_site_fract_x
_atom_site_fract_y
_atom_site_fract_z
_atom_site_U_iso_or_equiv
_atom_site_adp_type
_atom_site_occupancy
_atom_site_symmetry_multiplicity
_atom_site_calc_flag
_atom_site_refinement_flags
Se1 Se 0.0000 1.0000 0.5000 0.01324(18) Uani 1 2 d S
Br1 Br 0.10751(4) 0.80872(6) 0.67340(6) 0.01818(16) Uani 1 1 d .
S1 S -0.14816(9) 0.85495(14) 0.40916(16) 0.0162(3) Uani 1 1 d .
C1 C -0.1177(4) 0.6692(6) 0.4660(7) 0.0187(11) Uani 1 1 d .
H1A H -0.0680 0.6640 0.5702 0.022 Uiso 1 1 calc R
H1B H -0.1711 0.6153 0.4669 0.022 Uiso 1 1 calc R
C2 C -0.0859(4) 0.6086(6) 0.3434(6) 0.0204(11) Uani 1 1 d .
H2A H -0.0232 0.6413 0.3628 0.024 Uiso 1 1 calc R
H2B H -0.0865 0.5025 0.3447 0.024 Uiso 1 1 calc R
C3 C -0.1527(4) 0.6646(6) 0.1900(7) 0.0207(12) Uani 1 1 d .
H3A H -0.2125 0.6163 0.1613 0.025 Uiso 1 1 calc R
H3B H -0.1296 0.6459 0.1080 0.025 Uiso 1 1 calc R
C4 C -0.1631(4) 0.8261(6) 0.2073(6) 0.0201(11) Uani 1 1 d .
H4A H -0.2243 0.8588 0.1361 0.024 Uiso 1 1 calc R
H4B H -0.1163 0.8795 0.1839 0.024 Uiso 1 1 calc R

loop_
_atom_site_aniso_label
_atom_site_aniso_U_11
_atom_site_aniso_U_22
_atom_site_aniso_U_33
_atom_site_aniso_U_23
_atom_site_aniso_U_13
_atom_site_aniso_U_12
Se1 0.0124(3) 0.0136(4) 0.0130(4) 0.0004(3) 0.0042(3) 0.0000(3)
Br1 0.0168(3) 0.0166(3) 0.0193(3) 0.0034(2) 0.0049(2) 0.0016(2)
S1 0.0147(6) 0.0153(6) 0.0177(6) 0.0001(5) 0.0053(5) 0.0000(5)
C1 0.021(3) 0.016(3) 0.018(3) 0.001(2) 0.006(2) -0.003(2)
C2 0.019(3) 0.021(3) 0.019(3) -0.004(2) 0.006(2) 0.000(2)
C3 0.017(3) 0.023(3) 0.018(3) -0.004(2) 0.002(2) -0.003(2)
C4 0.020(3) 0.024(3) 0.012(2) -0.001(2) 0.002(2) -0.003(2)

loop_
_atom_type_symbol
_atom_type_description
_atom_type_scat_dispersion_real
_atom_type_scat_dispersion_imag
_atom_type_scat_source
C C 0.0033 0.0016 'International Tables Vol C Tables 4.2.6.8 and 6.1.1.4'
H H 0.0000 0.0000 'International Tables Vol C Tables 4.2.6.8 and 6.1.1.4'
S S 0.1246 0.1234 'International Tables Vol C Tables 4.2.6.8 and 6.1.1.4'
Se Se -0.0929 2.2259 'International Tables Vol C Tables 4.2.6.8 and 6.1.1.4'
Br Br -0.2901 2.4595 'International Tables Vol C Tables 4.2.6.8 and 6.1.1.4'

loop_
_geom_angle_atom_site_label_1
_geom_angle_atom_site_label_2
_geom_angle_atom_site_label_3
_geom_angle
_geom_angle_site_symmetry_1
_geom_angle_site_symmetry_3
S1 Se1 S1 180.0 . 5_576
S1 Se1 Br1 98.17(4) . .
S1 Se1 Br1 81.83(4) 5_576 .
S1 Se1 Br1 81.83(4) . 5_576
S1 Se1 Br1 98.17(4) 5_576 5_576
Br1 Se1 Br1 180.0 . 5_576
C1 S1 C4 94.3(3) . .
C1 S1 Se1 107.50(19) . .
C4 S1 Se1 98.84(19) . .
C2 C1 S1 105.0(4) . .
C2 C1 H1A 110.8 . .
S1 C1 H1A 110.8 . .
C2 C1 H1B 110.8 . .
S1 C1 H1B 110.8 . .
H1A C1 H1B 108.8 . .
C3 C2 C1 105.8(5) . .
C3 C2 H2A 110.6 . .
C1 C2 H2A 110.6 . .
C3 C2 H2B 110.6 . .
C1 C2 H2B 110.6 . .
H2A C2 H2B 108.7 . .
C2 C3 C4 107.7(5) . .
C2 C3 H3A 110.2 . .
C4 C3 H3A 110.2 . .
C2 C3 H3B 110.2 . .
C4 C3 H3B 110.2 . .
H3A C3 H3B 108.5 . .
C3 C4 S1 106.2(4) . .
C3 C4 H4A 110.5 . .
S1 C4 H4A 110.5 . .
C3 C4 H4B 110.5 . .
S1 C4 H4B 110.5 . .
H4A C4 H4B 108.7 . .

loop_
_geom_bond_atom_site_label_1
_geom_bond_atom_site_label_2
_geom_bond_distance
_geom_bond_site_symmetry_2
Se1 S1 2.5582(16) .
Se1 S1 2.5582(16) 5_576
Se1 Br1 2.5677(8) .
Se1 Br1 2.5677(8) 5_576
S1 C1 1.824(6) .
S1 C4 1.837(6) .
C1 C2 1.536(8) .
C1 H1A 0.9900 .
C1 H1B 0.9900 .
C2 C3 1.512(8) .
C2 H2A 0.9900 .
C2 H2B 0.9900 .
C3 C4 1.532(8) .
C3 H3A 0.9900 .
C3 H3B 0.9900 .
C4 H4A 0.9900 .
C4 H4B 0.9900 .
